data_4340928
loop_
_publ_author_name
'Kongpatpanich, Kanokwan'
'Horike, Satoshi'
'Sugimoto, Masayuki'
'Fukushima, Tomohiro'
'Umeyama, Daiki'
'Tsutsumi, Yosuke'
'Kitagawa, Susumu'

_publ_section_title
;
 Synthesis and porous properties of chromium azolate porous coordination
 polymers.
;
_journal_issue 18
_journal_name_full 'Inorganic chemistry'
_journal_page_first 9870
_journal_page_last 9875
_journal_paper_doi 10.1021/ic501459m
_journal_volume 53
_journal_year 2014
_chemical_formula_sum 'C9 H10 Cr0.75 N3 O4'
_chemical_formula_weight 263.20
_chemical_name_systematic
; 
 ? 
;
_space_group_IT_number 59
_symmetry_cell_setting orthorhombic
_symmetry_space_group_name_Hall '-P 2ab 2a'
_symmetry_space_group_name_H-M 'P m m n :2'
_atom_sites_solution_hydrogens geom
_atom_sites_solution_primary direct
_atom_sites_solution_secondary difmap
_audit_creation_method SHELXL-97
_cell_angle_alpha 90.00
_cell_angle_beta 90.00
_cell_angle_gamma 90.00
_cell_formula_units_Z 8
_cell_length_a 13.754(18)
_cell_length_b 22.76(3)
_cell_length_c 12.175(15)
_cell_measurement_temperature 223(2)
_cell_measurement_theta_max 27.5
_cell_measurement_theta_min 3.0
_cell_volume 3811(8)
_computing_structure_refinement 'SHELXL-97 (Sheldrick, 1997)'
_computing_structure_solution 'SHELXS-97 (Sheldrick, 1990)'
_diffrn_ambient_temperature 223(2)
_diffrn_measured_fraction_theta_full 0.975
_diffrn_measured_fraction_theta_max 0.975
_diffrn_measurement_device_type CCD
_diffrn_measurement_method \w
_diffrn_radiation_monochromator graphite
_diffrn_radiation_source 'fine-focus sealed tube'
_diffrn_radiation_type MoK\a
_diffrn_radiation_wavelength 0.71075
_diffrn_reflns_av_R_equivalents 0.1002
_diffrn_reflns_av_sigmaI/netI 0.1261
_diffrn_reflns_limit_h_max 8
_diffrn_reflns_limit_h_min -17
_diffrn_reflns_limit_k_max 26
_diffrn_reflns_limit_k_min -29
_diffrn_reflns_limit_l_max 15
_diffrn_reflns_limit_l_min -15
_diffrn_reflns_number 14976
_diffrn_reflns_theta_full 27.59
_diffrn_reflns_theta_max 27.59
_diffrn_reflns_theta_min 3.07
_exptl_absorpt_coefficient_mu 0.469
_exptl_absorpt_correction_type none
_exptl_crystal_colour green
_exptl_crystal_density_diffrn 0.917
_exptl_crystal_density_method 'not measured'
_exptl_crystal_description plate
_exptl_crystal_F_000 1080
_platon_squeeze_details
;
;
_refine_diff_density_max 1.694
_refine_diff_density_min -0.795
_refine_diff_density_rms 0.140
_refine_ls_extinction_method none
_refine_ls_goodness_of_fit_ref 1.243
_refine_ls_hydrogen_treatment constr
_refine_ls_matrix_type full
_refine_ls_number_parameters 166
_refine_ls_number_reflns 4590
_refine_ls_number_restraints 0
_refine_ls_restrained_S_all 1.243
_refine_ls_R_factor_all 0.1679
_refine_ls_R_factor_gt 0.1065
_refine_ls_shift/su_max 0.000
_refine_ls_shift/su_mean 0.000
_refine_ls_structure_factor_coef Fsqd
_refine_ls_weighting_details 'calc w=1/[\s^2^(Fo^2^)+(0.1000P)^2^+0.0000P] where P=(Fo^2^+2Fc^2^)/3'
_refine_ls_weighting_scheme calc
_refine_ls_wR_factor_gt 0.2725
_refine_ls_wR_factor_ref 0.2970
_reflns_number_gt 2032
_reflns_number_total 4590
_reflns_threshold_expression >2sigma(I)
_cod_data_source_file ic501459m_si_002.cif
_cod_data_source_block Cr-dmcpz
_cod_depositor_comments
;
The following automatic conversions were performed:

'_symmetry_cell_setting' value 'Orthorhombic' changed to
'orthorhombic' according to
/home/saulius/struct/COD-crude-data--automatic-downloads/rss-feeds/ACS/lib/dictionaries/cif_core.dic
dictionary named 'cif_core.dic' version 2.4.2 from 2011-04-26.

Automatic conversion script
Id: cif_fix_values 2281 2013-09-26 08:29:07Z andrius 

 Adding full bibliography for 4340928--4340930.cif.
;
_cod_original_sg_symbol_H-M Pmmn
_cod_database_code 4340928

loop_
_symmetry_equiv_pos_as_xyz
'x, y, z'
'-x+1/2, -y+1/2, z'
'x+1/2, -y, -z'
'-x, y+1/2, -z'
'-x, -y, -z'
'x-1/2, y-1/2, -z'
'-x-1/2, y, z'
'x, -y-1/2, z'

loop_
_atom_site_label
_atom_site_type_symbol
_atom_site_fract_x
_atom_site_fract_y
_atom_site_fract_z
_atom_site_U_iso_or_equiv
_atom_site_adp_type
_atom_site_occupancy
_atom_site_symmetry_multiplicity
_atom_site_calc_flag
_atom_site_refinement_flags
N1 N -0.0738(6) 0.0436(3) 0.1809(5) 0.107(3) Uani 1 1 d .
H1 H -0.1187 0.0180 0.1969 0.128 Uiso 0.50 1 calc PR
N2 N -0.0236(8) 0.0473(3) 0.0846(5) 0.129(4) Uani 1 1 d .
H2 H -0.0311 0.0238 0.0289 0.155 Uiso 0.50 1 calc PR
N3 N 0.2994(4) 0.4550(2) 0.7289(4) 0.0673(18) Uani 1 1 d .
H11 H 0.3362 0.4794 0.7651 0.081 Uiso 0.50 1 calc PR
C1 C 0.0855(5) 0.1689(2) 0.2293(5) 0.0544(17) Uani 1 1 d .
C2 C 0.0294(6) 0.1187(3) 0.1902(5) 0.066(2) Uani 1 1 d .
C3 C 0.0385(8) 0.0922(3) 0.0881(6) 0.108(4) Uani 1 1 d .
C4 C 0.0970(11) 0.1060(5) -0.0102(7) 0.181(7) Uani 1 1 d .
H4 H 0.1383 0.0727 -0.0279 0.272 Uiso 1 1 calc R
H4A H 0.1372 0.1402 0.0043 0.272 Uiso 1 1 calc R
H4B H 0.0541 0.1141 -0.0716 0.272 Uiso 1 1 calc R
C5 C -0.0409(7) 0.0868(3) 0.2468(6) 0.085(3) Uani 1 1 d .
C6 C -0.0821(8) 0.0941(4) 0.3618(7) 0.118(4) Uani 1 1 d .
H6 H -0.1526 0.0947 0.3582 0.177 Uiso 1 1 calc R
H6A H -0.0591 0.1308 0.3930 0.177 Uiso 1 1 calc R
H6B H -0.0611 0.0616 0.4075 0.177 Uiso 1 1 calc R
C7 C 0.2500 0.3312(3) 0.5464(6) 0.047(2) Uani 1 2 d S
C8 C 0.2500 0.3831(3) 0.6241(6) 0.044(2) Uani 1 2 d S
C9 C 0.3305(6) 0.4121(3) 0.6651(5) 0.0613(19) Uani 1 1 d .
C10 C 0.4367(7) 0.4041(4) 0.6458(7) 0.110(3) Uani 1 1 d .
H10 H 0.4471 0.3889 0.5723 0.166 Uiso 1 1 calc R
H10A H 0.4626 0.3766 0.6991 0.166 Uiso 1 1 calc R
H10B H 0.4695 0.4416 0.6535 0.166 Uiso 1 1 calc R
O1 O 0.1490(4) 0.1892(2) 0.1667(3) 0.0718(15) Uani 1 1 d .
O2 O 0.0676(3) 0.18818(17) 0.3256(3) 0.0590(12) Uani 1 1 d .
O3 O 0.1690(4) 0.31158(18) 0.5195(3) 0.0623(12) Uani 1 1 d .
O4 O 0.2500 0.2500 0.3401(5) 0.0355(17) Uani 1 4 d S
O5 O 0.2500 0.2500 0.0078(6) 0.060(3) Uani 1 4 d S
O6 O -0.0011(5) 0.2500 0.4999(5) 0.0672(19) Uani 1 2 d S
Cr1 Cr 0.2500 0.2500 0.18231(13) 0.0456(6) Uani 1 4 d S
Cr2 Cr 0.12828(11) 0.2500 0.41590(9) 0.0429(4) Uani 1 2 d S

loop_
_atom_site_aniso_label
_atom_site_aniso_U_11
_atom_site_aniso_U_22
_atom_site_aniso_U_33
_atom_site_aniso_U_23
_atom_site_aniso_U_13
_atom_site_aniso_U_12
N1 0.206(9) 0.065(4) 0.050(3) -0.007(3) 0.007(4) -0.073(5)
N2 0.260(11) 0.079(4) 0.049(4) -0.022(3) 0.029(5) -0.091(6)
N3 0.103(5) 0.038(3) 0.061(3) -0.014(2) 0.004(3) -0.020(2)
C1 0.086(6) 0.036(3) 0.042(3) -0.004(3) -0.007(3) -0.004(3)
C2 0.119(7) 0.042(3) 0.038(3) -0.003(3) -0.004(4) -0.021(4)
C3 0.211(11) 0.061(5) 0.053(4) -0.018(4) 0.030(5) -0.062(6)
C4 0.332(18) 0.151(9) 0.062(5) -0.051(6) 0.082(8) -0.133(11)
C5 0.140(8) 0.059(4) 0.057(4) -0.007(3) 0.002(5) -0.041(5)
C6 0.158(10) 0.101(6) 0.095(7) -0.017(5) 0.044(6) -0.053(7)
C7 0.078(8) 0.029(4) 0.034(4) 0.001(3) 0.000 0.000
C8 0.068(7) 0.031(4) 0.033(4) -0.004(3) 0.000 0.000
C9 0.092(6) 0.047(3) 0.045(3) -0.021(3) 0.011(4) -0.015(4)
C10 0.089(8) 0.137(8) 0.106(7) -0.055(6) 0.031(6) -0.038(6)
O1 0.108(4) 0.071(3) 0.037(2) -0.004(2) 0.003(2) -0.035(3)
O2 0.075(4) 0.051(2) 0.051(2) -0.015(2) 0.013(2) -0.022(2)
O3 0.067(3) 0.062(3) 0.057(3) -0.030(2) 0.008(2) -0.011(2)
O4 0.047(5) 0.031(3) 0.030(3) 0.000 0.000 0.000
O5 0.114(8) 0.020(3) 0.048(5) 0.000 0.000 0.000
O6 0.092(5) 0.052(3) 0.058(4) 0.000 0.020(4) 0.000
Cr1 0.0782(16) 0.0297(9) 0.0289(9) 0.000 0.000 0.000
Cr2 0.0646(10) 0.0307(6) 0.0334(7) 0.000 -0.0047(6) 0.000

loop_
_atom_type_symbol
_atom_type_description
_atom_type_scat_dispersion_real
_atom_type_scat_dispersion_imag
_atom_type_scat_source
C C 0.0033 0.0016 'International Tables Vol C Tables 4.2.6.8 and 6.1.1.4'
N N 0.0061 0.0033 'International Tables Vol C Tables 4.2.6.8 and 6.1.1.4'
O O 0.0106 0.0060 'International Tables Vol C Tables 4.2.6.8 and 6.1.1.4'
Cr Cr 0.3209 0.6236 'International Tables Vol C Tables 4.2.6.8 and 6.1.1.4'
H H 0.0000 0.0000 'International Tables Vol C Tables 4.2.6.8 and 6.1.1.4'

loop_
_geom_angle_atom_site_label_1
_geom_angle_atom_site_label_2
_geom_angle_atom_site_label_3
_geom_angle
_geom_angle_site_symmetry_1
_geom_angle_site_symmetry_3
C5 N1 N2 107.2(6) . .
C3 N2 N1 110.2(6) . .
N3 N3 C9 108.9(4) 7_655 .
O1 C1 O2 124.6(5) . .
O1 C1 C2 117.5(5) . .
O2 C1 C2 117.9(6) . .
C5 C2 C3 106.2(6) . .
C5 C2 C1 127.9(6) . .
C3 C2 C1 125.8(7) . .
N2 C3 C2 107.7(7) . .
N2 C3 C4 119.1(7) . .
C2 C3 C4 133.1(7) . .
N1 C5 C2 108.7(6) . .
N1 C5 C6 120.1(7) . .
C2 C5 C6 131.2(6) . .
O3 C7 O3 127.1(8) . 7_655
O3 C7 C8 116.4(4) . .
O3 C7 C8 116.4(4) 7_655 .
C9 C8 C9 106.5(8) . 7_655
C9 C8 C7 126.8(4) . .
C9 C8 C7 126.8(4) 7_655 .
N3 C9 C8 107.8(7) . .
N3 C9 C10 120.1(6) . .
C8 C9 C10 132.0(6) . .
C1 O1 Cr1 134.0(4) . .
C1 O2 Cr2 132.6(4) . .
C7 O3 Cr2 132.9(5) . .
Cr2 O4 Cr2 122.3(3) 2 .
Cr2 O4 Cr1 118.86(17) 2 .
Cr2 O4 Cr1 118.86(17) . .
O4 Cr1 O1 95.52(12) . .
O4 Cr1 O1 95.52(12) . 8_565
O1 Cr1 O1 89.3(3) . 8_565
O4 Cr1 O1 95.52(12) . 7_655
O1 Cr1 O1 89.7(3) . 7_655
O1 Cr1 O1 169.0(2) 8_565 7_655
O4 Cr1 O1 95.52(12) . 2
O1 Cr1 O1 169.0(2) . 2
O1 Cr1 O1 89.7(3) 8_565 2
O1 Cr1 O1 89.3(3) 7_655 2
O4 Cr1 O5 180.000(1) . .
O1 Cr1 O5 84.48(12) . .
O1 Cr1 O5 84.48(12) 8_565 .
O1 Cr1 O5 84.48(12) 7_655 .
O1 Cr1 O5 84.48(12) 2 .
O4 Cr2 O3 93.43(19) . 8_565
O4 Cr2 O3 93.43(19) . .
O3 Cr2 O3 90.9(3) 8_565 .
O4 Cr2 O2 95.83(19) . .
O3 Cr2 O2 88.2(2) 8_565 .
O3 Cr2 O2 170.7(2) . .
O4 Cr2 O2 95.83(19) . 8_565
O3 Cr2 O2 170.7(2) 8_565 8_565
O3 Cr2 O2 88.2(2) . 8_565
O2 Cr2 O2 91.1(3) . 8_565
O4 Cr2 O6 179.0(3) . .
O3 Cr2 O6 85.8(2) 8_565 .
O3 Cr2 O6 85.8(2) . .
O2 Cr2 O6 84.9(2) . .
O2 Cr2 O6 84.9(2) 8_565 .

loop_
_geom_bond_atom_site_label_1
_geom_bond_atom_site_label_2
_geom_bond_distance
_geom_bond_site_symmetry_2
N1 C5 1.348(8) .
N1 N2 1.364(8) .
N2 C3 1.332(10) .
N3 N3 1.359(11) 7_655
N3 C9 1.318(8) .
C1 O1 1.248(7) .
C1 O2 1.277(7) .
C1 C2 1.457(8) .
C2 C5 1.391(10) .
C2 C3 1.387(9) .
C3 C4 1.476(11) .
C5 C6 1.520(11) .
C7 O3 1.244(5) .
C7 O3 1.244(5) 7_655
C7 C8 1.513(11) .
C8 C9 1.383(8) .
C8 C9 1.383(8) 7_655
C9 C10 1.490(10) .
O1 Cr1 1.970(5) .
O2 Cr2 1.971(4) .
O3 Cr2 1.967(4) .
O4 Cr2 1.911(4) 2
O4 Cr2 1.911(4) .
O4 Cr1 1.921(7) .
O5 Cr1 2.125(8) .
O6 Cr2 2.052(7) .
Cr1 O1 1.971(5) 8_565
Cr1 O1 1.971(5) 7_655
Cr1 O1 1.971(5) 2
Cr2 O3 1.967(4) 8_565
Cr2 O2 1.971(4) 8_565

loop_
_geom_torsion_atom_site_label_1
_geom_torsion_atom_site_label_2
_geom_torsion_atom_site_label_3
_geom_torsion_atom_site_label_4
_geom_torsion
_geom_torsion_site_symmetry_1
_geom_torsion_site_symmetry_4
C5 N1 N2 C3 -0.9(12) . .
O1 C1 C2 C5 176.3(8) . .
O2 C1 C2 C5 -2.4(12) . .
O1 C1 C2 C3 -1.8(12) . .
O2 C1 C2 C3 179.6(8) . .
N1 N2 C3 C2 0.4(12) . .
N1 N2 C3 C4 -177.1(11) . .
C5 C2 C3 N2 0.3(11) . .
C1 C2 C3 N2 178.7(8) . .
C5 C2 C3 C4 177.3(13) . .
C1 C2 C3 C4 -4.3(19) . .
N2 N1 C5 C2 1.1(11) . .
N2 N1 C5 C6 -179.5(9) . .
C3 C2 C5 N1 -0.9(10) . .
C1 C2 C5 N1 -179.3(7) . .
C3 C2 C5 C6 179.8(10) . .
C1 C2 C5 C6 1.4(16) . .
O3 C7 C8 C9 -180.0(7) . .
O3 C7 C8 C9 2.4(11) 7_655 .
O3 C7 C8 C9 -2.4(11) . 7_655
O3 C7 C8 C9 180.0(7) 7_655 7_655
N3 N3 C9 C8 -0.9(6) 7_655 .
N3 N3 C9 C10 176.9(6) 7_655 .
C9 C8 C9 N3 1.4(9) 7_655 .
C7 C8 C9 N3 179.4(7) . .
C9 C8 C9 C10 -176.0(6) 7_655 .
C7 C8 C9 C10 2.0(13) . .
O2 C1 O1 Cr1 4.7(11) . .
C2 C1 O1 Cr1 -173.8(5) . .
O1 C1 O2 Cr2 -3.0(10) . .
C2 C1 O2 Cr2 175.5(5) . .
O3 C7 O3 Cr2 -7.5(13) 7_655 .
C8 C7 O3 Cr2 175.3(4) . .
Cr2 O4 Cr1 O1 135.11(17) 2 .
Cr2 O4 Cr1 O1 -44.89(17) . .
Cr2 O4 Cr1 O1 -135.10(17) 2 8_565
Cr2 O4 Cr1 O1 44.90(17) . 8_565
Cr2 O4 Cr1 O1 44.89(17) 2 7_655
Cr2 O4 Cr1 O1 -135.11(17) . 7_655
Cr2 O4 Cr1 O1 -44.89(17) 2 2
Cr2 O4 Cr1 O1 135.11(17) . 2
Cr2 O4 Cr1 O5 -167(100) 2 .
Cr2 O4 Cr1 O5 13(100) . .
C1 O1 Cr1 O4 18.8(7) . .
C1 O1 Cr1 O1 -76.7(7) . 8_565
C1 O1 Cr1 O1 114.3(6) . 7_655
C1 O1 Cr1 O1 -161.2(7) . 2
C1 O1 Cr1 O5 -161.2(7) . .
Cr2 O4 Cr2 O3 -45.55(14) 2 8_565
Cr1 O4 Cr2 O3 134.45(14) . 8_565
Cr2 O4 Cr2 O3 45.55(14) 2 .
Cr1 O4 Cr2 O3 -134.45(14) . .
Cr2 O4 Cr2 O2 -134.14(14) 2 .
Cr1 O4 Cr2 O2 45.86(14) . .
Cr2 O4 Cr2 O2 134.13(14) 2 8_565
Cr1 O4 Cr2 O2 -45.87(14) . 8_565
Cr2 O4 Cr2 O6 0.00(3) 2 .
Cr1 O4 Cr2 O6 180.00(3) . .
C7 O3 Cr2 O4 -17.6(6) . .
C7 O3 Cr2 O3 75.9(7) . 8_565
C7 O3 Cr2 O2 160.4(10) . .
C7 O3 Cr2 O2 -113.3(6) . 8_565
C7 O3 Cr2 O6 161.6(7) . .
C1 O2 Cr2 O4 -21.6(6) . .
C1 O2 Cr2 O3 -114.9(6) . 8_565
C1 O2 Cr2 O3 160.3(10) . .
C1 O2 Cr2 O2 74.4(6) . 8_565
C1 O2 Cr2 O6 159.1(6) . .

loop_
_platon_squeeze_void_nr
_platon_squeeze_void_average_x
_platon_squeeze_void_average_y
_platon_squeeze_void_average_z
_platon_squeeze_void_volume
_platon_squeeze_void_count_electrons
_platon_squeeze_void_content
1 -0.200 0.250 -0.156 958 185 ' '
2 0.203 0.750 0.146 957 185 ' '
